data_2214961
loop_
_publ_author_name
'M. Subha Nandhini'
'N. Srinivasan'
'R. Ranjithkumar'
'S. Perumal'
'R. V. Krishnakumar'

_publ_section_title
;
 3,5-Bis[(<i>E</i>)-4-methylbenzylidene]-4-oxopiperidine-1-carbonitrile
;
_journal_coeditor_code BG2085
_journal_issue 9
_journal_name_full 'Acta Crystallographica Section E'
_journal_page_first o3749
_journal_page_last o3749
_journal_paper_doi 10.1107/S1600536807037956
_journal_volume 63
_journal_year 2007
_chemical_formula_iupac 'C22 H20 N2 O'
_chemical_formula_moiety 'C22 H20 N2 O'
_chemical_formula_sum 'C22 H20 N2 O'
_chemical_formula_weight 328.40
_chemical_name_systematic
;
3,5-Bis(4-methylbenzylidene)-4-oxopiperidine-1-carbonitrile
;
_space_group_IT_number 2
_symmetry_cell_setting triclinic
_symmetry_space_group_name_Hall '-P 1'
_symmetry_space_group_name_H-M 'P -1'
_atom_sites_solution_hydrogens geom
_atom_sites_solution_primary direct
_atom_sites_solution_secondary difmap
_audit_creation_method SHELXL-97
_cell_angle_alpha 104.03(2)
_cell_angle_beta 95.0800(10)
_cell_angle_gamma 108.730(10)
_cell_formula_units_Z 2
_cell_length_a 9.1976(2)
_cell_length_b 9.5012(2)
_cell_length_c 10.9418(3)
_cell_measurement_reflns_used 5233
_cell_measurement_temperature 298(2)
_cell_measurement_theta_max 29
_cell_measurement_theta_min 3
_cell_volume 864.01(12)
_computing_cell_refinement 'SAINT (Bruker, 2004b)'
_computing_data_collection 'APEX2 (Bruker, 2004a)'
_computing_data_reduction SAINT
_computing_molecular_graphics 'PLUTON (Spek, 2003)'
_computing_publication_material SHELXL97
_computing_structure_refinement 'SHELXL97 (Sheldrick, 1997)'
_computing_structure_solution 'SHELXS86 (Sheldrick, 1990)'
_diffrn_ambient_temperature 298(2)
_diffrn_measured_fraction_theta_full 0.998
_diffrn_measured_fraction_theta_max 0.998
_diffrn_measurement_device_type 'Bruker Kappa-APEXII CCD'
_diffrn_measurement_method '\w and \f'
_diffrn_radiation_monochromator graphite
_diffrn_radiation_source 'fine-focus sealed tube'
_diffrn_radiation_type MoK\a
_diffrn_radiation_wavelength 0.71073
_diffrn_reflns_av_R_equivalents 0.0308
_diffrn_reflns_av_sigmaI/netI 0.0353
_diffrn_reflns_limit_h_max 13
_diffrn_reflns_limit_h_min -13
_diffrn_reflns_limit_k_max 13
_diffrn_reflns_limit_k_min -13
_diffrn_reflns_limit_l_max 16
_diffrn_reflns_limit_l_min -15
_diffrn_reflns_number 23388
_diffrn_reflns_theta_full 31.54
_diffrn_reflns_theta_max 31.54
_diffrn_reflns_theta_min 2.36
_exptl_absorpt_coefficient_mu 0.078
_exptl_absorpt_correction_T_max 0.99
_exptl_absorpt_correction_T_min 0.88
_exptl_absorpt_correction_type multi-scan
_exptl_absorpt_process_details '(SADABS; Sheldrick, 2004)'
_exptl_crystal_colour colourless
_exptl_crystal_density_diffrn 1.262
_exptl_crystal_density_method 'not measured'
_exptl_crystal_description needle
_exptl_crystal_F_000 348
_exptl_crystal_size_max 0.28
_exptl_crystal_size_mid 0.14
_exptl_crystal_size_min 0.12
_refine_diff_density_max 0.212
_refine_diff_density_min -0.202
_refine_ls_extinction_method none
_refine_ls_goodness_of_fit_ref 1.036
_refine_ls_hydrogen_treatment constr
_refine_ls_matrix_type full
_refine_ls_number_parameters 228
_refine_ls_number_reflns 5753
_refine_ls_number_restraints 0
_refine_ls_restrained_S_all 1.036
_refine_ls_R_factor_all 0.0934
_refine_ls_R_factor_gt 0.0500
_refine_ls_shift/su_max 0.012
_refine_ls_shift/su_mean 0.000
_refine_ls_structure_factor_coef Fsqd
_refine_ls_weighting_details 'calc w=1/[\s^2^(Fo^2^)+(0.0677P)^2^+0.0757P] where P=(Fo^2^+2Fc^2^)/3'
_refine_ls_weighting_scheme calc
_refine_ls_wR_factor_gt 0.1288
_refine_ls_wR_factor_ref 0.1497
_reflns_number_gt 3427
_reflns_number_total 5753
_reflns_threshold_expression I>2\s(I)
_cod_data_source_file bg2085.cif
_cod_data_source_block I
_cod_database_code 2214961
_cod_database_fobs_code 2214961

loop_
_symmetry_equiv_pos_as_xyz
'x, y, z'
'-x, -y, -z'

loop_
_atom_site_type_symbol
_atom_site_label
_atom_site_fract_x
_atom_site_fract_y
_atom_site_fract_z
_atom_site_U_iso_or_equiv
_atom_site_adp_type
_atom_site_calc_flag
_atom_site_refinement_flags
_atom_site_occupancy
O O1 0.48410(14) 0.53238(12) 0.31301(10) 0.0690(3) Uani d . 1
N N1 0.30550(12) 0.11155(12) 0.05535(10) 0.0460(3) Uani d . 1
N N2 0.07443(16) -0.00446(16) 0.14716(13) 0.0643(3) Uani d . 1
C C1 0.18139(16) 0.05283(15) 0.10693(12) 0.0460(3) Uani d . 1
C C2 0.30506(16) 0.23774(15) -0.00010(13) 0.0461(3) Uani d . 1
H H2A 0.2005 0.2149 -0.0447 0.055 Uiso calc R 1
H H2B 0.3740 0.2431 -0.0624 0.055 Uiso calc R 1
C C3 0.35695(14) 0.39263(15) 0.10000(12) 0.0426(3) Uani d . 1
C C4 0.45051(15) 0.41260(15) 0.22607(13) 0.0461(3) Uani d . 1
C C5 0.50289(14) 0.28455(14) 0.24356(12) 0.0430(3) Uani d . 1
C C6 0.45772(15) 0.14170(16) 0.13125(13) 0.0482(3) Uani d . 1
H H6A 0.5365 0.1551 0.0774 0.058 Uiso calc R 1
H H6B 0.4534 0.0531 0.1620 0.058 Uiso calc R 1
C C30 0.32067(15) 0.51409(15) 0.08403(13) 0.0465(3) Uani d . 1
H H30 0.3595 0.6021 0.1542 0.056 Uiso calc R 1
C C31 0.23114(15) 0.53174(15) -0.02403(13) 0.0448(3) Uani d . 1
C C32 0.17379(16) 0.65369(16) -0.00096(14) 0.0507(3) Uani d . 1
H H32 0.1971 0.7214 0.0812 0.061 Uiso calc R 1
C C33 0.08403(16) 0.67599(16) -0.09644(14) 0.0519(3) Uani d . 1
H H33 0.0478 0.7582 -0.0774 0.062 Uiso calc R 1
C C34 0.04622(15) 0.57891(16) -0.22043(14) 0.0482(3) Uani d . 1
C C35 0.10540(19) 0.45993(17) -0.24448(14) 0.0563(4) Uani d . 1
H H35 0.0831 0.3935 -0.3271 0.068 Uiso calc R 1
C C36 0.19605(18) 0.43723(17) -0.14985(14) 0.0543(4) Uani d . 1
H H36 0.2349 0.3570 -0.1702 0.065 Uiso calc R 1
C C37 -0.05332(19) 0.6022(2) -0.32468(16) 0.0635(4) Uani d . 1
H H37A -0.1565 0.5257 -0.3424 0.095 Uiso calc R 1
H H37B -0.0083 0.5917 -0.4007 0.095 Uiso calc R 1
H H37C -0.0589 0.7040 -0.2976 0.095 Uiso calc R 1
C C50 0.58049(14) 0.30007(15) 0.35805(13) 0.0476(3) Uani d . 1
H H50 0.5946 0.3909 0.4215 0.057 Uiso calc R 1
C C51 0.64599(14) 0.19288(15) 0.39650(13) 0.0452(3) Uani d . 1
C C52 0.65606(16) 0.18862(16) 0.52345(13) 0.0515(3) Uani d . 1
H H52 0.6261 0.2574 0.5826 0.062 Uiso calc R 1
C C53 0.70973(17) 0.08408(17) 0.56235(13) 0.0532(3) Uani d . 1
H H53 0.7151 0.0835 0.6475 0.064 Uiso calc R 1
C C54 0.75601(15) -0.02031(16) 0.47766(13) 0.0501(3) Uani d . 1
C C55 0.75351(16) -0.01031(18) 0.35349(14) 0.0548(4) Uani d . 1
H H55 0.7890 -0.0755 0.2958 0.066 Uiso calc R 1
C C56 0.70000(15) 0.09333(17) 0.31296(13) 0.0511(3) Uani d . 1
H H56 0.6999 0.0970 0.2288 0.061 Uiso calc R 1
C C57 0.8060(2) -0.1408(2) 0.51771(16) 0.0676(4) Uani d . 1
H H57A 0.7203 -0.2381 0.4921 0.101 Uiso calc R 1
H H57B 0.8379 -0.1088 0.6091 0.101 Uiso calc R 1
H H57C 0.8918 -0.1525 0.4776 0.101 Uiso calc R 1

loop_
_atom_site_aniso_label
_atom_site_aniso_U_11
_atom_site_aniso_U_22
_atom_site_aniso_U_33
_atom_site_aniso_U_12
_atom_site_aniso_U_13
_atom_site_aniso_U_23
O1 0.0862(8) 0.0512(6) 0.0606(7) 0.0354(6) -0.0140(6) -0.0056(5)
N1 0.0521(6) 0.0369(6) 0.0455(6) 0.0155(5) -0.0001(5) 0.0090(5)
N2 0.0627(8) 0.0644(8) 0.0548(8) 0.0108(6) 0.0026(6) 0.0161(6)
C1 0.0550(7) 0.0362(7) 0.0391(7) 0.0143(5) -0.0048(6) 0.0043(5)
C2 0.0543(7) 0.0398(7) 0.0437(7) 0.0176(6) 0.0051(5) 0.0113(6)
C3 0.0436(6) 0.0391(6) 0.0451(7) 0.0151(5) 0.0075(5) 0.0112(5)
C4 0.0463(6) 0.0396(7) 0.0486(7) 0.0168(5) 0.0026(5) 0.0057(6)
C5 0.0404(6) 0.0395(7) 0.0468(7) 0.0149(5) 0.0046(5) 0.0089(5)
C6 0.0507(7) 0.0445(7) 0.0498(8) 0.0229(6) 0.0033(6) 0.0080(6)
C30 0.0497(7) 0.0400(7) 0.0497(8) 0.0172(5) 0.0085(6) 0.0112(6)
C31 0.0495(7) 0.0384(7) 0.0514(8) 0.0181(5) 0.0131(6) 0.0170(6)
C32 0.0580(8) 0.0397(7) 0.0537(8) 0.0203(6) 0.0075(6) 0.0088(6)
C33 0.0574(8) 0.0410(7) 0.0616(9) 0.0249(6) 0.0095(6) 0.0127(6)
C34 0.0488(7) 0.0451(7) 0.0546(8) 0.0174(6) 0.0112(6) 0.0197(6)
C35 0.0792(10) 0.0518(8) 0.0455(8) 0.0326(7) 0.0138(7) 0.0137(6)
C36 0.0766(9) 0.0500(8) 0.0514(8) 0.0375(7) 0.0198(7) 0.0183(7)
C37 0.0645(9) 0.0658(10) 0.0648(10) 0.0282(8) 0.0047(7) 0.0224(8)
C50 0.0462(7) 0.0419(7) 0.0495(8) 0.0152(5) 0.0021(6) 0.0067(6)
C51 0.0407(6) 0.0435(7) 0.0468(7) 0.0131(5) 0.0007(5) 0.0098(6)
C52 0.0565(8) 0.0498(8) 0.0416(7) 0.0209(6) 0.0005(6) 0.0015(6)
C53 0.0625(8) 0.0554(8) 0.0400(7) 0.0227(7) 0.0022(6) 0.0103(6)
C54 0.0480(7) 0.0511(8) 0.0481(8) 0.0192(6) -0.0022(6) 0.0103(6)
C55 0.0574(8) 0.0660(9) 0.0459(8) 0.0350(7) 0.0058(6) 0.0086(7)
C56 0.0519(7) 0.0656(9) 0.0413(7) 0.0279(7) 0.0078(5) 0.0159(6)
C57 0.0794(11) 0.0675(10) 0.0622(10) 0.0380(9) -0.0005(8) 0.0181(8)

loop_
_atom_type_symbol
_atom_type_description
_atom_type_scat_dispersion_real
_atom_type_scat_dispersion_imag
_atom_type_scat_source
C C 0.0033 0.0016 'International Tables Vol C Tables 4.2.6.8 and 6.1.1.4'
H H 0.0000 0.0000 'International Tables Vol C Tables 4.2.6.8 and 6.1.1.4'
N N 0.0061 0.0033 'International Tables Vol C Tables 4.2.6.8 and 6.1.1.4'
O O 0.0106 0.0060 'International Tables Vol C Tables 4.2.6.8 and 6.1.1.4'

loop_
_geom_angle_atom_site_label_1
_geom_angle_atom_site_label_2
_geom_angle_atom_site_label_3
_geom_angle
C1 N1 C6 115.53(11)
C1 N1 C2 116.42(10)
C6 N1 C2 112.59(10)
N2 C1 N1 176.60(14)
N1 C2 C3 112.30(11)
N1 C2 H2A 109.1
C3 C2 H2A 109.1
N1 C2 H2B 109.1
C3 C2 H2B 109.1
H2A C2 H2B 107.9
C30 C3 C4 117.59(12)
C30 C3 C2 123.71(12)
C4 C3 C2 118.68(11)
O1 C4 C5 120.60(12)
O1 C4 C3 120.45(12)
C5 C4 C3 118.95(11)
C50 C5 C4 118.73(12)
C50 C5 C6 124.05(12)
C4 C5 C6 117.15(11)
N1 C6 C5 111.28(10)
N1 C6 H6A 109.4
C5 C6 H6A 109.4
N1 C6 H6B 109.4
C5 C6 H6B 109.4
H6A C6 H6B 108.0
C3 C30 C31 131.19(13)
C3 C30 H30 114.4
C31 C30 H30 114.4
C36 C31 C32 116.34(13)
C36 C31 C30 125.85(12)
C32 C31 C30 117.81(12)
C33 C32 C31 121.72(13)
C33 C32 H32 119.1
C31 C32 H32 119.1
C32 C33 C34 121.50(12)
C32 C33 H33 119.2
C34 C33 H33 119.2
C33 C34 C35 117.04(13)
C33 C34 C37 121.56(13)
C35 C34 C37 121.39(13)
C36 C35 C34 121.90(14)
C36 C35 H35 119.1
C34 C35 H35 119.1
C35 C36 C31 121.46(12)
C35 C36 H36 119.3
C31 C36 H36 119.3
C34 C37 H37A 109.5
C34 C37 H37B 109.5
H37A C37 H37B 109.5
C34 C37 H37C 109.5
H37A C37 H37C 109.5
H37B C37 H37C 109.5
C5 C50 C51 128.41(12)
C5 C50 H50 115.8
C51 C50 H50 115.8
C56 C51 C52 117.42(12)
C56 C51 C50 123.55(12)
C52 C51 C50 119.03(12)
C53 C52 C51 120.95(12)
C53 C52 H52 119.5
C51 C52 H52 119.5
C52 C53 C54 121.54(13)
C52 C53 H53 119.2
C54 C53 H53 119.2
C55 C54 C53 117.29(13)
C55 C54 C57 120.90(13)
C53 C54 C57 121.80(13)
C56 C55 C54 121.84(13)
C56 C55 H55 119.1
C54 C55 H55 119.1
C55 C56 C51 120.79(13)
C55 C56 H56 119.6
C51 C56 H56 119.6
C54 C57 H57A 109.5
C54 C57 H57B 109.5
H57A C57 H57B 109.5
C54 C57 H57C 109.5
H57A C57 H57C 109.5
H57B C57 H57C 109.5

loop_
_geom_bond_atom_site_label_1
_geom_bond_atom_site_label_2
_geom_bond_distance
O1 C4 1.2218(16)
N1 C1 1.3381(18)
N1 C6 1.4673(16)
N1 C2 1.4700(16)
N2 C1 1.1431(18)
C2 C3 1.5060(18)
C2 H2A 0.9700
C2 H2B 0.9700
C3 C30 1.3448(17)
C3 C4 1.4957(19)
C4 C5 1.4906(18)
C5 C50 1.3360(18)
C5 C6 1.5046(18)
C6 H6A 0.9700
C6 H6B 0.9700
C30 C31 1.4548(19)
C30 H30 0.9300
C31 C36 1.393(2)
C31 C32 1.3997(18)
C32 C33 1.373(2)
C32 H32 0.9300
C33 C34 1.384(2)
C33 H33 0.9300
C34 C35 1.3856(19)
C34 C37 1.502(2)
C35 C36 1.373(2)
C35 H35 0.9300
C36 H36 0.9300
C37 H37A 0.9600
C37 H37B 0.9600
C37 H37C 0.9600
C50 C51 1.4609(18)
C50 H50 0.9300
C51 C56 1.3928(18)
C51 C52 1.3952(19)
C52 C53 1.3763(19)
C52 H52 0.9300
C53 C54 1.385(2)
C53 H53 0.9300
C54 C55 1.383(2)
C54 C57 1.503(2)
C55 C56 1.3759(19)
C55 H55 0.9300
C56 H56 0.9300
C57 H57A 0.9600
C57 H57B 0.9600
C57 H57C 0.9600

loop_
_geom_hbond_atom_site_label_D
_geom_hbond_atom_site_label_H
_geom_hbond_atom_site_label_A
_geom_hbond_site_symmetry_A
_geom_hbond_distance_DH
_geom_hbond_distance_HA
_geom_hbond_distance_DA
_geom_hbond_angle_DHA
C2 H2A N2 2 0.97 2.61 3.4630(19) 147
C52 H52 O1 2_666 0.93 2.59 3.4921(17) 163
C57 H57B N2 2_656 0.96 2.57 3.524(2) 174

loop_
_geom_torsion_atom_site_label_1
_geom_torsion_atom_site_label_2
_geom_torsion_atom_site_label_3
_geom_torsion_atom_site_label_4
_geom_torsion
C1 N1 C2 C3 81.35(14)
C6 N1 C2 C3 -55.37(14)
N1 C2 C3 C30 -157.65(12)
N1 C2 C3 C4 20.61(16)
C30 C3 C4 O1 4.15(19)
C2 C3 C4 O1 -174.21(12)
C30 C3 C4 C5 -175.46(11)
C2 C3 C4 C5 6.17(18)
O1 C4 C5 C50 3.3(2)
C3 C4 C5 C50 -177.08(11)
O1 C4 C5 C6 -179.45(13)
C3 C4 C5 C6 0.16(17)
C1 N1 C6 C5 -75.18(14)
C2 N1 C6 C5 61.93(14)
C50 C5 C6 N1 144.17(13)
C4 C5 C6 N1 -32.92(16)
C4 C3 C30 C31 -179.02(12)
C2 C3 C30 C31 -0.7(2)
C3 C30 C31 C36 -18.2(2)
C3 C30 C31 C32 161.51(13)
C36 C31 C32 C33 1.8(2)
C30 C31 C32 C33 -177.90(12)
C31 C32 C33 C34 -0.2(2)
C32 C33 C34 C35 -1.2(2)
C32 C33 C34 C37 179.36(13)
C33 C34 C35 C36 0.8(2)
C37 C34 C35 C36 -179.76(14)
C34 C35 C36 C31 1.0(2)
C32 C31 C36 C35 -2.2(2)
C30 C31 C36 C35 177.47(13)
C4 C5 C50 C51 -178.33(12)
C6 C5 C50 C51 4.6(2)
C5 C50 C51 C56 29.9(2)
C5 C50 C51 C52 -150.15(14)
C56 C51 C52 C53 -3.3(2)
C50 C51 C52 C53 176.74(12)
C51 C52 C53 C54 0.2(2)
C52 C53 C54 C55 3.1(2)
C52 C53 C54 C57 -176.43(14)
C53 C54 C55 C56 -3.2(2)
C57 C54 C55 C56 176.34(14)
C54 C55 C56 C51 0.0(2)
C52 C51 C56 C55 3.3(2)
C50 C51 C56 C55 -176.84(13)

loop_
_cod_related_entry_id
_cod_related_entry_database
_cod_related_entry_code
1 ChemSpider 21184476
